data_7055445
loop_
_publ_author_name
'Sok, Nicolas'
'Baglin, Isabelle'
'Rousselin, Yoann'
'Boschetti, Frederic'
'Bernhard, Claire'
'Goze, Christine'
'Denat, Franck'

_publ_section_title
;
 Reinforced cyclam derivatives functionalized on the bridging unit
;
_journal_issue 7
_journal_name_full 'New J. Chem.'
_journal_page_first 5829
_journal_paper_doi 10.1039/C5NJ03488D
_journal_volume 40
_journal_year 2016
_chemical_formula_moiety 'C15 H27 N5'
_chemical_formula_sum 'C15 H27 N5'
_chemical_formula_weight 277.41
_space_group_crystal_system triclinic
_space_group_IT_number 2
_space_group_name_Hall '-P 1'
_space_group_name_H-M_alt 'P -1'
_symmetry_space_group_name_Hall '-P 1'
_symmetry_space_group_name_H-M 'P -1'
_atom_sites_solution_hydrogens geom
_audit_creation_date 2015-11-18
_audit_creation_method
;
Olex2 1.2
(compiled Sep 16 2015 11:44:03 for OlexSys, GUI svn.r5103)
;
_audit_update_record
;
2015-11-26 deposited with the CCDC.
2016-03-30 downloaded from the CCDC.
;
_cell_angle_alpha 78.653(2)
_cell_angle_beta 80.2470(10)
_cell_angle_gamma 73.002(2)
_cell_formula_units_Z 4
_cell_length_a 9.8695(3)
_cell_length_b 12.1158(3)
_cell_length_c 14.4185(5)
_cell_measurement_reflns_used 6734
_cell_measurement_temperature 115(2)
_cell_measurement_theta_max 27.485
_cell_measurement_theta_min 0.998
_cell_volume 1605.02(9)
_computing_cell_refinement 'HKL Scalepack (Otwinowski & Minor 1997)'
_computing_data_collection 'Collect (Nonius BV, 1997-2000)'
_computing_data_reduction 'HKL Denzo and Scalepack (Otwinowski & Minor 1997)'
_computing_molecular_graphics 'Olex2 (Dolomanov et al., 2009)'
_computing_publication_material 'Olex2 (Dolomanov et al., 2009)'
_computing_structure_refinement 'ShelXL (Sheldrick, 2015)'
_computing_structure_solution 'ShelXT (Sheldrick, 2015)'
_diffrn_ambient_temperature 115
_diffrn_detector 'CCD Plate'
_diffrn_detector_area_resol_mean 9
_diffrn_detector_type CCD
_diffrn_measured_fraction_theta_full 0.995
_diffrn_measured_fraction_theta_max 0.991
_diffrn_measurement_device '95mm CCD camera on \k-goniostat'
_diffrn_measurement_device_type 'Nonius Kappa CCD'
_diffrn_measurement_method '\f and \w scans''
_diffrn_orient_matrix_type 'Nonius Collect from scalepack cell'
_diffrn_radiation_collimation '0.6 mm'
_diffrn_radiation_monochromator 'horizonally mounted graphite crystal'
_diffrn_radiation_probe x-ray
_diffrn_radiation_type MoK\a
_diffrn_radiation_wavelength 0.71073
_diffrn_reflns_av_R_equivalents 0.0339
_diffrn_reflns_av_unetI/netI 0.0434
_diffrn_reflns_Laue_measured_fraction_full 0.995
_diffrn_reflns_Laue_measured_fraction_max 0.991
_diffrn_reflns_limit_h_max 12
_diffrn_reflns_limit_h_min -12
_diffrn_reflns_limit_k_max 15
_diffrn_reflns_limit_k_min -15
_diffrn_reflns_limit_l_max 18
_diffrn_reflns_limit_l_min -18
_diffrn_reflns_number 13714
_diffrn_reflns_point_group_measured_fraction_full 0.995
_diffrn_reflns_point_group_measured_fraction_max 0.991
_diffrn_reflns_theta_full 25.242
_diffrn_reflns_theta_max 27.506
_diffrn_reflns_theta_min 1.451
_diffrn_source 'X-ray tube'
_diffrn_source_target Mo
_diffrn_source_type 'Siemens KFF Mo 2K-180'
_exptl_absorpt_coefficient_mu 0.072
_exptl_absorpt_correction_type none
_exptl_crystal_colour 'clear light colourless'
_exptl_crystal_colour_lustre clear
_exptl_crystal_colour_modifier light
_exptl_crystal_colour_primary colourless
_exptl_crystal_density_diffrn 1.148
_exptl_crystal_density_method 'not measured'
_exptl_crystal_description Prism
_exptl_crystal_F_000 608
_exptl_crystal_size_max 0.17
_exptl_crystal_size_mid 0.15
_exptl_crystal_size_min 0.08
_refine_diff_density_max 0.245
_refine_diff_density_min -0.220
_refine_diff_density_rms 0.047
_refine_ls_extinction_method none
_refine_ls_goodness_of_fit_ref 1.093
_refine_ls_hydrogen_treatment constr
_refine_ls_matrix_type full
_refine_ls_number_parameters 365
_refine_ls_number_reflns 7301
_refine_ls_number_restraints 0
_refine_ls_restrained_S_all 1.093
_refine_ls_R_factor_all 0.0752
_refine_ls_R_factor_gt 0.0558
_refine_ls_shift/su_max 0.001
_refine_ls_shift/su_mean 0.000
_refine_ls_structure_factor_coef Fsqd
_refine_ls_weighting_details 'w=1/[\s^2^(Fo^2^)+(0.0165P)^2^+1.2470P] where P=(Fo^2^+2Fc^2^)/3'
_refine_ls_weighting_scheme calc
_refine_ls_wR_factor_gt 0.1051
_refine_ls_wR_factor_ref 0.1153
_reflns_Friedel_coverage 0.000
_reflns_number_gt 5760
_reflns_number_total 7301
_reflns_threshold_expression 'I > 2\s(I)'
_cod_data_source_file c5nj03488d2.cif
_cod_data_source_block compound_4
_cod_depositor_comments 'Adding full bibliography for 7055444--7055449.cif.'
_cod_database_code 7055445
_publcif_datablock.id {46137393-b90a-47c3-8acd-9511e03bacc4}

_shelx_space_group_comment
;
The symmetry employed for this shelxl refinement is uniquely defined
by the following loop, which should always be used as a source of
symmetry information in preference to the above space-group names.
They are only intended as comments.
;
_shelx_estimated_absorpt_t_max 0.994
_shelx_estimated_absorpt_t_min 0.988
_olex2_refinement_description
;
1. Fixed Uiso
 At 1.2 times of:
  All C(H) groups, All C(H,H) groups
 At 1.5 times of:
  All C(H,H,H) groups
2.a Secondary CH2 refined with riding coordinates:
 C1A(H1AA,H1AB), C1B(H1BA,H1BB), C2A(H2AA,H2AB), C2B(H2BA,H2BB), C3A(H3AA,
 H3AB), C3B(H3BA,H3BB), C4A(H4AA,H4AB), C4B(H4BA,H4BB), C5A(H5AA,H5AB),
 C5B(H5BA,H5BB), C6A(H6AA,H6AB), C6B(H6BA,H6BB), C7A(H7AA,H7AB), C7B(H7BA,H7BB),
  C8A(H8AA,H8AB), C8B(H8BA,H8BB), C9A(H9AA,H9AB), C9B(H9BA,H9BB), C10A(H10A,
 H10B), C10B(H10C,H10D)
2.b Aromatic/amide H refined with riding coordinates:
 C11A(H11A), C11B(H11B)
2.c Idealised Me refined as rotating group:
 C21A(H21A,H21B,H21C), C21B(H21D,H21E,H21F), C41A(H41A,H41B,H41C), C41B(H41D,
 H41E,H41F)
;
_shelx_shelxl_version_number 2014/7
_olex2_diffrn_ambient_temperature_device 'Oxford Cryosystems'
_olex2_exptl_crystal_mounting_method 'The crystal was mounted on a glass fibre with grease'
_olex2_submission_special_instructions 'No special instructions were received'

loop_
_space_group_symop_operation_xyz
'x, y, z'
'-x, -y, -z'

loop_
_atom_site_label
_atom_site_type_symbol
_atom_site_fract_x
_atom_site_fract_y
_atom_site_fract_z
_atom_site_U_iso_or_equiv
_atom_site_adp_type
_atom_site_occupancy
_atom_site_site_symmetry_order
_atom_site_calc_flag
_atom_site_refinement_flags_posn
C1A C 0.23313(18) 0.06821(15) -0.06781(12) 0.0209(3) Uani 1 1 d .
H1AA H 0.2377 0.0663 -0.1366 0.025 Uiso 1 1 calc R
H1AB H 0.2540 -0.0135 -0.0344 0.025 Uiso 1 1 calc R
C1B C 0.55173(18) 0.26482(14) 0.41112(12) 0.0206(3) Uani 1 1 d .
H1BA H 0.5008 0.2113 0.4538 0.025 Uiso 1 1 calc R
H1BB H 0.6362 0.2168 0.3759 0.025 Uiso 1 1 calc R
C2A C 0.34780(18) 0.12389(15) -0.05297(12) 0.0229(4) Uani 1 1 d .
H2AA H 0.4431 0.0705 -0.0679 0.027 Uiso 1 1 calc R
H2AB H 0.3410 0.1976 -0.0984 0.027 Uiso 1 1 calc R
C2B C 0.45341(18) 0.34607(15) 0.34062(12) 0.0230(4) Uani 1 1 d .
H2BA H 0.5017 0.4038 0.3018 0.028 Uiso 1 1 calc R
H2BB H 0.4348 0.2998 0.2971 0.028 Uiso 1 1 calc R
C3A C 0.33516(18) 0.15025(15) 0.04845(12) 0.0223(4) Uani 1 1 d .
H3AA H 0.3218 0.0811 0.0948 0.027 Uiso 1 1 calc R
H3AB H 0.4250 0.1650 0.0579 0.027 Uiso 1 1 calc R
C3B C 0.22247(19) 0.33180(16) 0.42901(13) 0.0256(4) Uani 1 1 d .
H3BA H 0.2784 0.2492 0.4300 0.031 Uiso 1 1 calc R
H3BB H 0.1469 0.3474 0.3872 0.031 Uiso 1 1 calc R
C4A C 0.15322(19) 0.24774(16) 0.16632(12) 0.0247(4) Uani 1 1 d .
H4AA H 0.2044 0.2839 0.2001 0.030 Uiso 1 1 calc R
H4AB H 0.1665 0.1652 0.1967 0.030 Uiso 1 1 calc R
C4B C 0.1524(2) 0.34991(16) 0.53041(13) 0.0280(4) Uani 1 1 d .
H4BA H 0.1622 0.4244 0.5431 0.034 Uiso 1 1 calc R
H4BB H 0.0492 0.3566 0.5344 0.034 Uiso 1 1 calc R
C5A C -0.00541(19) 0.31096(16) 0.17758(13) 0.0263(4) Uani 1 1 d .
H5AA H -0.0437 0.2976 0.2457 0.032 Uiso 1 1 calc R
H5AB H -0.0170 0.3960 0.1583 0.032 Uiso 1 1 calc R
C5B C 0.2165(2) 0.25166(16) 0.60704(13) 0.0277(4) Uani 1 1 d .
H5BA H 0.1740 0.2729 0.6706 0.033 Uiso 1 1 calc R
H5BB H 0.1921 0.1797 0.6015 0.033 Uiso 1 1 calc R
C6A C -0.24306(19) 0.32518(16) 0.14437(13) 0.0273(4) Uani 1 1 d .
H6AA H -0.2603 0.4105 0.1409 0.033 Uiso 1 1 calc R
H6AB H -0.2729 0.2929 0.2107 0.033 Uiso 1 1 calc R
C6B C 0.4340(2) 0.11986(15) 0.66305(13) 0.0286(4) Uani 1 1 d .
H6BA H 0.4241 0.0524 0.6382 0.034 Uiso 1 1 calc R
H6BB H 0.3784 0.1218 0.7269 0.034 Uiso 1 1 calc R
C7A C -0.33445(19) 0.30311(17) 0.07837(14) 0.0292(4) Uani 1 1 d .
H7AA H -0.4349 0.3468 0.0942 0.035 Uiso 1 1 calc R
H7AB H -0.3300 0.2189 0.0901 0.035 Uiso 1 1 calc R
C7B C 0.5906(2) 0.10107(16) 0.67323(13) 0.0303(4) Uani 1 1 d .
H7BA H 0.5990 0.1625 0.7065 0.036 Uiso 1 1 calc R
H7BB H 0.6251 0.0247 0.7134 0.036 Uiso 1 1 calc R
C8A C -0.28807(19) 0.33930(15) -0.02794(13) 0.0278(4) Uani 1 1 d .
H8AA H -0.3735 0.3845 -0.0596 0.033 Uiso 1 1 calc R
H8AB H -0.2246 0.3909 -0.0342 0.033 Uiso 1 1 calc R
C8B C 0.8056(2) 0.14912(17) 0.58000(14) 0.0324(4) Uani 1 1 d .
H8BA H 0.8870 0.0840 0.6013 0.039 Uiso 1 1 calc R
H8BB H 0.7816 0.2061 0.6249 0.039 Uiso 1 1 calc R
C9A C -0.08527(18) 0.25542(15) -0.13958(12) 0.0229(4) Uani 1 1 d .
H9AA H -0.1095 0.3325 -0.1806 0.028 Uiso 1 1 calc R
H9AB H -0.0525 0.1946 -0.1814 0.028 Uiso 1 1 calc R
C9B C 0.8495(2) 0.20847(16) 0.48015(14) 0.0307(4) Uani 1 1 d .
H9BA H 0.8527 0.1574 0.4336 0.037 Uiso 1 1 calc R
H9BB H 0.9471 0.2166 0.4776 0.037 Uiso 1 1 calc R
C10A C 0.03477(18) 0.24935(14) -0.08369(12) 0.0210(3) Uani 1 1 d .
H10A H 0.1134 0.2729 -0.1279 0.025 Uiso 1 1 calc R
H10B H -0.0006 0.3048 -0.0373 0.025 Uiso 1 1 calc R
C10B C 0.74944(19) 0.32963(16) 0.45013(14) 0.0269(4) Uani 1 1 d .
H10C H 0.7654 0.3864 0.4852 0.032 Uiso 1 1 calc R
H10D H 0.7738 0.3551 0.3813 0.032 Uiso 1 1 calc R
C11A C 0.03691(17) 0.09094(14) 0.05664(11) 0.0174(3) Uani 1 1 d .
H11A H 0.0670 0.0085 0.0745 0.021 Uiso 1 1 calc R
C11B C 0.52742(19) 0.36205(14) 0.55227(12) 0.0214(3) Uani 1 1 d .
H11B H 0.5578 0.4187 0.5745 0.026 Uiso 1 1 calc R
C12A C -0.05112(18) 0.14887(14) 0.12502(12) 0.0198(3) Uani 1 1 d .
C12B C 0.41979(19) 0.32537(14) 0.61010(12) 0.0222(4) Uani 1 1 d .
C13A C -0.09623(19) 0.08052(15) 0.21185(12) 0.0241(4) Uani 1 1 d .
C13B C 0.3610(2) 0.37811(15) 0.69391(13) 0.0281(4) Uani 1 1 d .
C21A C 0.2483(2) 0.36232(16) 0.02748(15) 0.0306(4) Uani 1 1 d .
H21A H 0.3198 0.3727 0.0621 0.046 Uiso 1 1 calc GR
H21B H 0.1611 0.4263 0.0337 0.046 Uiso 1 1 calc GR
H21C H 0.2856 0.3626 -0.0400 0.046 Uiso 1 1 calc GR
C21B C 0.2445(2) 0.50850(16) 0.32414(14) 0.0318(4) Uani 1 1 d .
H21D H 0.3056 0.5616 0.3019 0.048 Uiso 1 1 calc GR
H21E H 0.1548 0.5496 0.3578 0.048 Uiso 1 1 calc GR
H21F H 0.2244 0.4817 0.2694 0.048 Uiso 1 1 calc GR
C41A C -0.3099(2) 0.20833(17) -0.12720(14) 0.0304(4) Uani 1 1 d .
H41A H -0.3914 0.1934 -0.0823 0.046 Uiso 1 1 calc GR
H41B H -0.2597 0.1381 -0.1557 0.046 Uiso 1 1 calc GR
H41C H -0.3439 0.2733 -0.1774 0.046 Uiso 1 1 calc GR
C41B C 0.7234(2) -0.00839(16) 0.54822(15) 0.0346(5) Uani 1 1 d .
H41D H 0.7843 -0.0672 0.5915 0.052 Uiso 1 1 calc GR
H41E H 0.7760 -0.0008 0.4843 0.052 Uiso 1 1 calc GR
H41F H 0.6377 -0.0325 0.5459 0.052 Uiso 1 1 calc GR
N1A N 0.08903(14) 0.13113(11) -0.03284(9) 0.0182(3) Uani 1 1 d .
N1B N 0.59849(15) 0.33120(12) 0.46826(10) 0.0211(3) Uani 1 1 d .
N2A N 0.21608(15) 0.25140(12) 0.06696(10) 0.0206(3) Uani 1 1 d .
N2B N 0.31735(16) 0.40802(12) 0.38865(10) 0.0230(3) Uani 1 1 d .
N3A N -0.08992(15) 0.27294(12) 0.12076(10) 0.0214(3) Uani 1 1 d .
N3B N 0.37217(16) 0.22822(12) 0.59947(10) 0.0224(3) Uani 1 1 d .
N4A N -0.21289(15) 0.23831(12) -0.07682(10) 0.0226(3) Uani 1 1 d .
N4B N 0.68222(17) 0.10362(12) 0.58230(11) 0.0261(3) Uani 1 1 d .
N5A N -0.13631(19) 0.03211(15) 0.28366(11) 0.0361(4) Uani 1 1 d .
N5B N 0.3088(2) 0.41374(15) 0.76397(12) 0.0434(5) Uani 1 1 d .

loop_
_atom_site_aniso_label
_atom_site_aniso_U_11
_atom_site_aniso_U_22
_atom_site_aniso_U_33
_atom_site_aniso_U_23
_atom_site_aniso_U_13
_atom_site_aniso_U_12
C1A 0.0222(8) 0.0216(8) 0.0189(8) -0.0055(6) 0.0011(7) -0.0064(7)
C1B 0.0238(9) 0.0192(8) 0.0183(8) -0.0053(6) -0.0002(7) -0.0047(7)
C2A 0.0182(8) 0.0253(9) 0.0245(9) -0.0048(7) 0.0000(7) -0.0058(7)
C2B 0.0264(9) 0.0241(9) 0.0170(8) -0.0030(7) -0.0012(7) -0.0055(7)
C3A 0.0185(8) 0.0240(9) 0.0248(9) -0.0029(7) -0.0044(7) -0.0057(7)
C3B 0.0247(9) 0.0261(9) 0.0272(9) -0.0045(7) -0.0050(7) -0.0074(7)
C4A 0.0254(9) 0.0316(10) 0.0218(9) -0.0084(7) -0.0037(7) -0.0116(8)
C4B 0.0238(9) 0.0282(9) 0.0322(10) -0.0099(8) 0.0034(8) -0.0078(8)
C5A 0.0271(9) 0.0307(10) 0.0255(9) -0.0130(7) 0.0003(7) -0.0107(8)
C5B 0.0312(10) 0.0279(9) 0.0253(9) -0.0069(7) 0.0067(8) -0.0140(8)
C6A 0.0223(9) 0.0280(9) 0.0309(10) -0.0117(8) 0.0014(7) -0.0036(7)
C6B 0.0444(11) 0.0217(9) 0.0192(8) 0.0001(7) 0.0003(8) -0.0126(8)
C7A 0.0183(9) 0.0324(10) 0.0371(11) -0.0108(8) 0.0000(8) -0.0057(7)
C7B 0.0487(12) 0.0215(9) 0.0202(9) 0.0006(7) -0.0104(8) -0.0077(8)
C8A 0.0240(9) 0.0231(9) 0.0362(10) -0.0040(8) -0.0089(8) -0.0033(7)
C8B 0.0337(11) 0.0280(10) 0.0371(11) -0.0059(8) -0.0157(9) -0.0040(8)
C9A 0.0261(9) 0.0232(9) 0.0200(8) 0.0019(7) -0.0072(7) -0.0082(7)
C9B 0.0238(9) 0.0306(10) 0.0398(11) -0.0113(8) -0.0042(8) -0.0065(8)
C10A 0.0224(8) 0.0195(8) 0.0211(8) 0.0014(6) -0.0037(7) -0.0082(7)
C10B 0.0242(9) 0.0255(9) 0.0320(10) -0.0059(7) 0.0005(8) -0.0093(7)
C11A 0.0187(8) 0.0172(8) 0.0183(8) -0.0012(6) -0.0039(6) -0.0081(6)
C11B 0.0285(9) 0.0159(8) 0.0205(8) -0.0033(6) -0.0063(7) -0.0051(7)
C12A 0.0225(8) 0.0192(8) 0.0192(8) -0.0024(6) -0.0021(6) -0.0083(7)
C12B 0.0311(9) 0.0182(8) 0.0174(8) -0.0049(6) -0.0010(7) -0.0064(7)
C13A 0.0273(9) 0.0244(9) 0.0226(9) -0.0069(7) 0.0008(7) -0.0100(7)
C13B 0.0393(11) 0.0214(9) 0.0241(9) -0.0048(7) 0.0000(8) -0.0104(8)
C21A 0.0308(10) 0.0249(9) 0.0391(11) -0.0052(8) -0.0042(8) -0.0121(8)
C21B 0.0347(11) 0.0252(9) 0.0315(10) -0.0005(8) -0.0096(8) -0.0015(8)
C41A 0.0298(10) 0.0328(10) 0.0320(10) 0.0015(8) -0.0113(8) -0.0135(8)
C41B 0.0429(12) 0.0230(9) 0.0384(11) -0.0092(8) -0.0075(9) -0.0049(8)
N1A 0.0199(7) 0.0174(7) 0.0172(7) -0.0022(5) -0.0020(5) -0.0055(6)
N1B 0.0231(7) 0.0200(7) 0.0199(7) -0.0026(5) -0.0006(6) -0.0068(6)
N2A 0.0213(7) 0.0209(7) 0.0218(7) -0.0047(6) -0.0022(6) -0.0082(6)
N2B 0.0246(8) 0.0200(7) 0.0221(7) -0.0013(6) -0.0035(6) -0.0035(6)
N3A 0.0201(7) 0.0208(7) 0.0247(7) -0.0087(6) -0.0007(6) -0.0051(6)
N3B 0.0290(8) 0.0182(7) 0.0197(7) -0.0025(6) 0.0008(6) -0.0084(6)
N4A 0.0210(7) 0.0240(7) 0.0244(7) -0.0018(6) -0.0056(6) -0.0084(6)
N4B 0.0339(9) 0.0189(7) 0.0257(8) -0.0037(6) -0.0082(7) -0.0045(6)
N5A 0.0453(10) 0.0392(10) 0.0248(8) -0.0028(7) 0.0050(7) -0.0195(8)
N5B 0.0676(13) 0.0333(9) 0.0290(9) -0.0118(7) 0.0081(9) -0.0164(9)

loop_
_atom_type_symbol
_atom_type_description
_atom_type_scat_dispersion_real
_atom_type_scat_dispersion_imag
_atom_type_scat_source
C C 0.0033 0.0016 'International Tables Vol C Tables 4.2.6.8 and 6.1.1.4'
H H 0.0000 0.0000 'International Tables Vol C Tables 4.2.6.8 and 6.1.1.4'
N N 0.0061 0.0033 'International Tables Vol C Tables 4.2.6.8 and 6.1.1.4'

loop_
_geom_angle_atom_site_label_1
_geom_angle_atom_site_label_2
_geom_angle_atom_site_label_3
_geom_angle
H1AA C1A H1AB 107.8
C2A C1A H1AA 109.0
C2A C1A H1AB 109.0
N1A C1A H1AA 109.0
N1A C1A H1AB 109.0
N1A C1A C2A 112.83(13)
H1BA C1B H1BB 108.0
C2B C1B H1BA 109.4
C2B C1B H1BB 109.4
N1B C1B H1BA 109.4
N1B C1B H1BB 109.4
N1B C1B C2B 111.13(13)
C1A C2A H2AA 108.8
C1A C2A H2AB 108.8
H2AA C2A H2AB 107.7
C3A C2A C1A 113.77(14)
C3A C2A H2AA 108.8
C3A C2A H2AB 108.8
C1B C2B H2BA 109.2
C1B C2B H2BB 109.2
H2BA C2B H2BB 107.9
N2B C2B C1B 112.08(13)
N2B C2B H2BA 109.2
N2B C2B H2BB 109.2
C2A C3A H3AA 109.2
C2A C3A H3AB 109.2
H3AA C3A H3AB 107.9
N2A C3A C2A 112.18(14)
N2A C3A H3AA 109.2
N2A C3A H3AB 109.2
H3BA C3B H3BB 107.8
C4B C3B H3BA 109.0
C4B C3B H3BB 109.0
N2B C3B H3BA 109.0
N2B C3B H3BB 109.0
N2B C3B C4B 112.90(15)
H4AA C4A H4AB 107.8
C5A C4A H4AA 109.0
C5A C4A H4AB 109.0
N2A C4A H4AA 109.0
N2A C4A H4AB 109.0
N2A C4A C5A 112.98(14)
C3B C4B H4BA 108.9
C3B C4B H4BB 108.9
H4BA C4B H4BB 107.7
C5B C4B C3B 113.45(15)
C5B C4B H4BA 108.9
C5B C4B H4BB 108.9
C4A C5A H5AA 108.9
C4A C5A H5AB 108.9
H5AA C5A H5AB 107.7
N3A C5A C4A 113.54(14)
N3A C5A H5AA 108.9
N3A C5A H5AB 108.9
C4B C5B H5BA 109.2
C4B C5B H5BB 109.2
H5BA C5B H5BB 107.9
N3B C5B C4B 112.13(14)
N3B C5B H5BA 109.2
N3B C5B H5BB 109.2
H6AA C6A H6AB 107.8
C7A C6A H6AA 109.0
C7A C6A H6AB 109.0
N3A C6A H6AA 109.0
N3A C6A H6AB 109.0
N3A C6A C7A 113.09(14)
H6BA C6B H6BB 107.6
C7B C6B H6BA 108.7
C7B C6B H6BB 108.7
N3B C6B H6BA 108.7
N3B C6B H6BB 108.7
N3B C6B C7B 114.08(15)
C6A C7A H7AA 108.9
C6A C7A H7AB 108.9
C6A C7A C8A 113.53(15)
H7AA C7A H7AB 107.7
C8A C7A H7AA 108.9
C8A C7A H7AB 108.9
C6B C7B H7BA 108.9
C6B C7B H7BB 108.9
H7BA C7B H7BB 107.7
N4B C7B C6B 113.57(15)
N4B C7B H7BA 108.9
N4B C7B H7BB 108.9
C7A C8A H8AA 109.1
C7A C8A H8AB 109.1
H8AA C8A H8AB 107.8
N4A C8A C7A 112.70(14)
N4A C8A H8AA 109.1
N4A C8A H8AB 109.1
H8BA C8B H8BB 107.9
C9B C8B H8BA 109.2
C9B C8B H8BB 109.2
N4B C8B H8BA 109.2
N4B C8B H8BB 109.2
N4B C8B C9B 111.88(15)
H9AA C9A H9AB 107.9
C10A C9A H9AA 109.2
C10A C9A H9AB 109.2
N4A C9A H9AA 109.2
N4A C9A H9AB 109.2
N4A C9A C10A 111.89(14)
C8B C9B H9BA 108.7
C8B C9B H9BB 108.7
C8B C9B C10B 114.11(16)
H9BA C9B H9BB 107.6
C10B C9B H9BA 108.7
C10B C9B H9BB 108.7
C9A C10A H10A 109.4
C9A C10A H10B 109.4
H10A C10A H10B 108.0
N1A C10A C9A 111.21(14)
N1A C10A H10A 109.4
N1A C10A H10B 109.4
C9B C10B H10C 109.0
C9B C10B H10D 109.0
H10C C10B H10D 107.8
N1B C10B C9B 113.03(14)
N1B C10B H10C 109.0
N1B C10B H10D 109.0
C12A C11A H11A 114.6
N1A C11A H11A 114.6
N1A C11A C12A 130.77(15)
C12B C11B H11B 114.6
N1B C11B H11B 114.6
N1B C11B C12B 130.70(16)
C11A C12A C13A 117.83(15)
C11A C12A N3A 124.31(15)
N3A C12A C13A 117.51(15)
C11B C12B C13B 118.04(16)
C11B C12B N3B 124.48(15)
N3B C12B C13B 117.05(15)
N5A C13A C12A 175.8(2)
N5B C13B C12B 174.8(2)
H21A C21A H21B 109.5
H21A C21A H21C 109.5
H21B C21A H21C 109.5
N2A C21A H21A 109.5
N2A C21A H21B 109.5
N2A C21A H21C 109.5
H21D C21B H21E 109.5
H21D C21B H21F 109.5
H21E C21B H21F 109.5
N2B C21B H21D 109.5
N2B C21B H21E 109.5
N2B C21B H21F 109.5
H41A C41A H41B 109.5
H41A C41A H41C 109.5
H41B C41A H41C 109.5
N4A C41A H41A 109.5
N4A C41A H41B 109.5
N4A C41A H41C 109.5
H41D C41B H41E 109.5
H41D C41B H41F 109.5
H41E C41B H41F 109.5
N4B C41B H41D 109.5
N4B C41B H41E 109.5
N4B C41B H41F 109.5
C1A N1A C10A 115.82(13)
C11A N1A C1A 116.67(13)
C11A N1A C10A 124.51(14)
C10B N1B C1B 116.24(14)
C11B N1B C1B 123.99(14)
C11B N1B C10B 116.64(15)
C4A N2A C3A 114.37(13)
C21A N2A C3A 113.12(14)
C21A N2A C4A 112.11(14)
C2B N2B C3B 112.93(13)
C21B N2B C2B 110.66(14)
C21B N2B C3B 110.27(15)
C6A N3A C5A 110.75(13)
C12A N3A C5A 112.61(14)
C12A N3A C6A 114.23(14)
C5B N3B C6B 110.91(14)
C12B N3B C5B 114.12(14)
C12B N3B C6B 113.02(14)
C9A N4A C8A 112.85(14)
C41A N4A C8A 110.67(14)
C41A N4A C9A 111.74(14)
C7B N4B C8B 114.77(15)
C41B N4B C7B 111.98(15)
C41B N4B C8B 112.03(16)

loop_
_geom_bond_atom_site_label_1
_geom_bond_atom_site_label_2
_geom_bond_distance
C1A H1AA 0.9900
C1A H1AB 0.9900
C1A C2A 1.538(2)
C1A N1A 1.460(2)
C1B H1BA 0.9900
C1B H1BB 0.9900
C1B C2B 1.525(2)
C1B N1B 1.465(2)
C2A H2AA 0.9900
C2A H2AB 0.9900
C2A C3A 1.535(2)
C2B H2BA 0.9900
C2B H2BB 0.9900
C2B N2B 1.465(2)
C3A H3AA 0.9900
C3A H3AB 0.9900
C3A N2A 1.461(2)
C3B H3BA 0.9900
C3B H3BB 0.9900
C3B C4B 1.536(2)
C3B N2B 1.476(2)
C4A H4AA 0.9900
C4A H4AB 0.9900
C4A C5A 1.525(2)
C4A N2A 1.459(2)
C4B H4BA 0.9900
C4B H4BB 0.9900
C4B C5B 1.522(3)
C5A H5AA 0.9900
C5A H5AB 0.9900
C5A N3A 1.478(2)
C5B H5BA 0.9900
C5B H5BB 0.9900
C5B N3B 1.468(2)
C6A H6AA 0.9900
C6A H6AB 0.9900
C6A C7A 1.524(3)
C6A N3A 1.467(2)
C6B H6BA 0.9900
C6B H6BB 0.9900
C6B C7B 1.524(3)
C6B N3B 1.478(2)
C7A H7AA 0.9900
C7A H7AB 0.9900
C7A C8A 1.538(3)
C7B H7BA 0.9900
C7B H7BB 0.9900
C7B N4B 1.461(2)
C8A H8AA 0.9900
C8A H8AB 0.9900
C8A N4A 1.475(2)
C8B H8BA 0.9900
C8B H8BB 0.9900
C8B C9B 1.530(3)
C8B N4B 1.469(2)
C9A H9AA 0.9900
C9A H9AB 0.9900
C9A C10A 1.519(2)
C9A N4A 1.463(2)
C9B H9BA 0.9900
C9B H9BB 0.9900
C9B C10B 1.538(3)
C10A H10A 0.9900
C10A H10B 0.9900
C10A N1A 1.465(2)
C10B H10C 0.9900
C10B H10D 0.9900
C10B N1B 1.463(2)
C11A H11A 0.9500
C11A C12A 1.358(2)
C11A N1A 1.357(2)
C11B H11B 0.9500
C11B C12B 1.361(2)
C11B N1B 1.355(2)
C12A C13A 1.439(2)
C12A N3A 1.430(2)
C12B C13B 1.433(2)
C12B N3B 1.431(2)
C13A N5A 1.153(2)
C13B N5B 1.156(2)
C21A H21A 0.9800
C21A H21B 0.9800
C21A H21C 0.9800
C21A N2A 1.455(2)
C21B H21D 0.9800
C21B H21E 0.9800
C21B H21F 0.9800
C21B N2B 1.461(2)
C41A H41A 0.9800
C41A H41B 0.9800
C41A H41C 0.9800
C41A N4A 1.456(2)
C41B H41D 0.9800
C41B H41E 0.9800
C41B H41F 0.9800
C41B N4B 1.456(2)

loop_
_geom_torsion_atom_site_label_1
_geom_torsion_atom_site_label_2
_geom_torsion_atom_site_label_3
_geom_torsion_atom_site_label_4
_geom_torsion
C1A C2A C3A N2A -74.19(18)
C1B C2B N2B C3B -72.85(18)
C1B C2B N2B C21B 162.99(15)
C2A C1A N1A C10A 66.18(18)
C2A C1A N1A C11A -95.14(17)
C2A C3A N2A C4A 150.66(14)
C2A C3A N2A C21A -79.34(18)
C2B C1B N1B C10B -111.00(16)
C2B C1B N1B C11B 89.74(18)
C3B C4B C5B N3B 52.7(2)
C4A C5A N3A C6A 172.44(15)
C4A C5A N3A C12A 43.1(2)
C4B C3B N2B C2B 135.39(15)
C4B C3B N2B C21B -100.23(17)
C4B C5B N3B C6B -169.93(15)
C4B C5B N3B C12B 61.05(19)
C5A C4A N2A C3A -149.82(15)
C5A C4A N2A C21A 79.69(18)
C6A C7A C8A N4A 105.28(18)
C6B C7B N4B C8B 148.23(15)
C6B C7B N4B C41B -82.60(19)
C7A C6A N3A C5A 171.87(15)
C7A C6A N3A C12A -59.7(2)
C7A C8A N4A C9A -135.66(15)
C7A C8A N4A C41A 98.29(17)
C7B C6B N3B C5B -169.35(15)
C7B C6B N3B C12B -39.8(2)
C8B C9B C10B N1B -47.8(2)
C9A C10A N1A C1A 111.09(16)
C9A C10A N1A C11A -89.23(19)
C9B C8B N4B C7B -150.23(15)
C9B C8B N4B C41B 80.63(19)
C9B C10B N1B C1B -67.2(2)
C9B C10B N1B C11B 93.66(18)
C10A C9A N4A C8A 72.16(18)
C10A C9A N4A C41A -162.37(14)
C11A C12A N3A C5A -99.28(19)
C11A C12A N3A C6A 133.25(18)
C11B C12B N3B C5B -134.18(18)
C11B C12B N3B C6B 97.9(2)
C12A C11A N1A C1A 145.53(18)
C12A C11A N1A C10A -14.0(3)
C12B C11B N1B C1B 13.1(3)
C12B C11B N1B C10B -146.14(19)
C13A C12A N3A C5A 73.87(19)
C13A C12A N3A C6A -53.6(2)
C13B C12B N3B C5B 53.5(2)
C13B C12B N3B C6B -74.4(2)
N1A C1A C2A C3A 49.16(19)
N1A C11A C12A C13A 175.68(17)
N1A C11A C12A N3A -11.2(3)
N1B C1B C2B N2B -66.87(18)
N1B C11B C12B C13B -177.43(17)
N1B C11B C12B N3B 10.3(3)
N2A C4A C5A N3A 52.2(2)
N2B C3B C4B C5B -105.50(18)
N3A C6A C7A C8A -53.2(2)
N3B C6B C7B N4B -55.0(2)
N4A C9A C10A N1A 67.46(18)
N4B C8B C9B C10B 74.9(2)
